data_7120202
loop_
_publ_author_name
'Kontham, Ravindar'
'Kambale, Digambar Abasaheb'
'Thorat, Sagar Sudam'
'Pratapure, Madhukar Shivaji'
'Gonnade, Rajesh G.'

_publ_section_title
;
 Lewis acid catalyzed cascade annulation of alkynols with \a-ketoesters: A
 facile access to \g-spiroketal-\g-lactones
;
_journal_name_full 'Chem. Commun.'
_journal_paper_doi 10.1039/C7CC03668J
_journal_year 2017
_chemical_formula_moiety 'C25 H26 O3'
_chemical_formula_sum 'C25 H26 O3'
_chemical_formula_weight 374.46
_space_group_crystal_system monoclinic
_space_group_IT_number 14
_space_group_name_Hall '-P 2ybc'
_space_group_name_H-M_alt 'P 1 21/c 1'
_symmetry_space_group_name_Hall '-P 2ybc'
_symmetry_space_group_name_H-M 'P 1 21/c 1'
_atom_sites_solution_hydrogens geom
_audit_creation_method SHELXL-2014/7
_audit_update_record
;
2016-10-17 deposited with the CCDC.
2017-05-30 downloaded from the CCDC.
;
_cell_angle_alpha 90
_cell_angle_beta 113.612(2)
_cell_angle_gamma 90
_cell_formula_units_Z 4
_cell_length_a 10.7173(8)
_cell_length_b 22.6030(13)
_cell_length_c 8.9795(6)
_cell_measurement_reflns_used 2791
_cell_measurement_temperature 100(2)
_cell_measurement_theta_max 27.64
_cell_measurement_theta_min 3.67
_cell_volume 1993.1(2)
_computing_cell_refinement 'Bruker SAINT'
_computing_data_collection 'Bruker APEX2'
_computing_data_reduction 'Bruker SAINT'
_computing_molecular_graphics 'Bruker SHELXTL'
_computing_publication_material 'Bruker SHELXTL'
_computing_structure_refinement 'SHELXL-2014/7 (Sheldrick, 2014)'
_computing_structure_solution 'SHELXS-97 (Sheldrick, 2008)'
_diffrn_ambient_temperature 100(2)
_diffrn_measured_fraction_theta_full 0.999
_diffrn_measured_fraction_theta_max 0.999
_diffrn_measurement_device_type 'Bruker APEX-II CCD'
_diffrn_measurement_method '\f and \w scans'
_diffrn_radiation_monochromator graphite
_diffrn_radiation_source 'fine focus sealed tube'
_diffrn_radiation_type MoK\a
_diffrn_radiation_wavelength 0.71073
_diffrn_reflns_av_R_equivalents 0.0428
_diffrn_reflns_av_unetI/netI 0.0310
_diffrn_reflns_Laue_measured_fraction_full 0.999
_diffrn_reflns_Laue_measured_fraction_max 0.999
_diffrn_reflns_limit_h_max 10
_diffrn_reflns_limit_h_min -13
_diffrn_reflns_limit_k_max 27
_diffrn_reflns_limit_k_min -27
_diffrn_reflns_limit_l_max 11
_diffrn_reflns_limit_l_min -10
_diffrn_reflns_number 24001
_diffrn_reflns_point_group_measured_fraction_full 0.999
_diffrn_reflns_point_group_measured_fraction_max 0.999
_diffrn_reflns_theta_full 25.242
_diffrn_reflns_theta_max 26.000
_diffrn_reflns_theta_min 1.802
_exptl_absorpt_coefficient_mu 0.081
_exptl_absorpt_correction_T_max 0.983
_exptl_absorpt_correction_T_min 0.964
_exptl_absorpt_correction_type multi-scan
_exptl_absorpt_process_details 'SADABS (Bruker, 2006)'
_exptl_crystal_colour colourless
_exptl_crystal_density_diffrn 1.248
_exptl_crystal_description block
_exptl_crystal_F_000 800
_exptl_crystal_recrystallization_method 'Re-crystallisation from solvent: dichloromethane-petroleum ether'
_exptl_crystal_size_max 0.460
_exptl_crystal_size_mid 0.380
_exptl_crystal_size_min 0.210
_refine_diff_density_max 0.525
_refine_diff_density_min -0.298
_refine_diff_density_rms 0.053
_refine_ls_extinction_method none
_refine_ls_goodness_of_fit_ref 1.136
_refine_ls_hydrogen_treatment constr
_refine_ls_matrix_type full
_refine_ls_number_parameters 254
_refine_ls_number_reflns 3912
_refine_ls_number_restraints 0
_refine_ls_restrained_S_all 1.136
_refine_ls_R_factor_all 0.0826
_refine_ls_R_factor_gt 0.0701
_refine_ls_shift/su_max 0.000
_refine_ls_shift/su_mean 0.000
_refine_ls_structure_factor_coef Fsqd
_refine_ls_weighting_details 'w=1/[\s^2^(Fo^2^)+(0.0361P)^2^+2.8023P] where P=(Fo^2^+2Fc^2^)/3'
_refine_ls_weighting_scheme calc
_refine_ls_wR_factor_gt 0.1371
_refine_ls_wR_factor_ref 0.1428
_reflns_Friedel_coverage 0.000
_reflns_number_gt 3378
_reflns_number_total 3912
_reflns_threshold_expression 'I > 2\s(I)'
_cod_data_source_file c7cc03668j2.cif
_cod_data_source_block DK101
_cod_database_code 7120202
_shelx_shelxl_version_number 2014/7
_shelx_space_group_comment
;
The symmetry employed for this shelxl refinement is uniquely defined
by the following loop, which should always be used as a source of
symmetry information in preference to the above space-group names.
They are only intended as comments.
;
_shelx_estimated_absorpt_t_min 0.964
_shelx_estimated_absorpt_t_max 0.983

loop_
_space_group_symop_operation_xyz
'x, y, z'
'-x, y+1/2, -z+1/2'
'-x, -y, -z'
'x, -y-1/2, z-1/2'

loop_
_atom_site_label
_atom_site_type_symbol
_atom_site_fract_x
_atom_site_fract_y
_atom_site_fract_z
_atom_site_U_iso_or_equiv
_atom_site_adp_type
_atom_site_occupancy
_atom_site_site_symmetry_order
_atom_site_calc_flag
_atom_site_refinement_flags_posn
_atom_site_refinement_flags_adp
O1 O 0.56789(17) 0.18311(7) 0.88448(19) 0.0227(4) Uani 1 1 d . .
O2 O 0.65531(16) 0.26038(7) 1.06661(19) 0.0217(4) Uani 1 1 d . .
O3 O 0.67146(17) 0.35899(8) 1.0835(2) 0.0250(4) Uani 1 1 d . .
C1 C 0.5471(2) 0.21668(10) 1.0032(3) 0.0187(5) Uani 1 1 d . .
C2 C 0.5559(3) 0.17414(11) 1.1377(3) 0.0234(5) Uani 1 1 d . .
H2A H 0.4655 0.1568 1.1166 0.028 Uiso 1 1 calc R U
H2B H 0.5899 0.1946 1.2441 0.028 Uiso 1 1 calc R U
C3 C 0.6555(3) 0.12633(11) 1.1354(3) 0.0233(5) Uani 1 1 d . .
C4 C 0.8009(3) 0.14097(13) 1.2564(3) 0.0317(6) Uani 1 1 d . .
H4A H 0.8318 0.1775 1.2207 0.038 Uiso 1 1 calc R U
H4B H 0.8002 0.1487 1.3645 0.038 Uiso 1 1 calc R U
C5 C 0.9012(3) 0.09146(13) 1.2713(3) 0.0335(7) Uani 1 1 d . .
H5A H 0.9918 0.1021 1.3547 0.040 Uiso 1 1 calc R U
H5B H 0.9099 0.0865 1.1663 0.040 Uiso 1 1 calc R U
C6 C 0.8539(3) 0.03358(14) 1.3181(3) 0.0389(7) Uani 1 1 d . .
H6A H 0.9193 0.0018 1.3239 0.047 Uiso 1 1 calc R U
H6B H 0.8520 0.0377 1.4269 0.047 Uiso 1 1 calc R U
C7 C 0.7137(3) 0.01688(12) 1.1956(4) 0.0361(7) Uani 1 1 d . .
H7A H 0.6838 -0.0200 1.2309 0.043 Uiso 1 1 calc R U
H7B H 0.7175 0.0094 1.0889 0.043 Uiso 1 1 calc R U
C8 C 0.6117(3) 0.06571(12) 1.1783(3) 0.0306(6) Uani 1 1 d . .
H8A H 0.5996 0.0694 1.2816 0.037 Uiso 1 1 calc R U
H8B H 0.5226 0.0546 1.0924 0.037 Uiso 1 1 calc R U
C9 C 0.6431(3) 0.12987(12) 0.9590(3) 0.0329(7) Uani 1 1 d . .
H9A H 0.7349 0.1311 0.9573 0.039 Uiso 1 1 calc R U
H9B H 0.5949 0.0946 0.8976 0.039 Uiso 1 1 calc R U
C10 C 0.4184(2) 0.25329(10) 0.9312(3) 0.0177(5) Uani 1 1 d . .
C11 C 0.4505(2) 0.31088(10) 0.9519(3) 0.0183(5) Uani 1 1 d . .
C12 C 0.6011(2) 0.31554(11) 1.0409(3) 0.0196(5) Uani 1 1 d . .
C13 C 0.2828(2) 0.22494(10) 0.8637(3) 0.0182(5) Uani 1 1 d . .
C14 C 0.1747(3) 0.24984(11) 0.8909(3) 0.0248(5) Uani 1 1 d . .
H14 H 0.1883 0.2857 0.9507 0.030 Uiso 1 1 calc R U
C15 C 0.0479(3) 0.22312(12) 0.8321(4) 0.0333(7) Uani 1 1 d . .
H15 H -0.0245 0.2407 0.8517 0.040 Uiso 1 1 calc R U
C16 C 0.0262(3) 0.17092(13) 0.7449(4) 0.0375(7) Uani 1 1 d . .
H16 H -0.0610 0.1527 0.7039 0.045 Uiso 1 1 calc R U
C17 C 0.1326(3) 0.14545(12) 0.7181(3) 0.0353(7) Uani 1 1 d . .
H17 H 0.1181 0.1096 0.6584 0.042 Uiso 1 1 calc R U
C18 C 0.2603(3) 0.17165(11) 0.7775(3) 0.0265(6) Uani 1 1 d . .
H18 H 0.3328 0.1533 0.7595 0.032 Uiso 1 1 calc R U
C19 C 0.3683(2) 0.36472(10) 0.8901(3) 0.0171(5) Uani 1 1 d . .
C20 C 0.3968(2) 0.41699(10) 0.9806(3) 0.0197(5) Uani 1 1 d . .
H20 H 0.4662 0.4174 1.0874 0.024 Uiso 1 1 calc R U
C21 C 0.3246(2) 0.46834(11) 0.9158(3) 0.0203(5) Uani 1 1 d . .
H21 H 0.3451 0.5034 0.9793 0.024 Uiso 1 1 calc R U
C22 C 0.2228(2) 0.46934(10) 0.7598(3) 0.0179(5) Uani 1 1 d . .
C23 C 0.1953(2) 0.41736(10) 0.6692(3) 0.0196(5) Uani 1 1 d . .
H23 H 0.1269 0.4173 0.5617 0.024 Uiso 1 1 calc R U
C24 C 0.2656(2) 0.36582(10) 0.7327(3) 0.0180(5) Uani 1 1 d . .
H24 H 0.2442 0.3308 0.6691 0.022 Uiso 1 1 calc R U
C25 C 0.1453(3) 0.52563(11) 0.6906(3) 0.0259(6) Uani 1 1 d . .
H25A H 0.1309 0.5293 0.5761 0.039 Uiso 1 1 calc R U
H25B H 0.1978 0.5596 0.7516 0.039 Uiso 1 1 calc R U
H25C H 0.0571 0.5244 0.6992 0.039 Uiso 1 1 calc R U

loop_
_atom_site_aniso_label
_atom_site_aniso_U_11
_atom_site_aniso_U_22
_atom_site_aniso_U_33
_atom_site_aniso_U_23
_atom_site_aniso_U_13
_atom_site_aniso_U_12
O1 0.0257(9) 0.0254(9) 0.0179(8) 0.0013(7) 0.0097(7) 0.0091(7)
O2 0.0180(9) 0.0227(9) 0.0229(8) 0.0015(7) 0.0067(7) 0.0018(7)
O3 0.0201(9) 0.0254(10) 0.0266(9) -0.0016(7) 0.0063(7) -0.0052(8)
C1 0.0193(12) 0.0209(12) 0.0176(11) -0.0007(9) 0.0092(9) -0.0001(10)
C2 0.0283(14) 0.0243(13) 0.0178(12) 0.0026(10) 0.0093(10) 0.0001(11)
C3 0.0237(13) 0.0234(13) 0.0205(12) 0.0011(10) 0.0064(10) 0.0021(10)
C4 0.0238(14) 0.0401(16) 0.0304(14) -0.0067(12) 0.0101(11) -0.0047(12)
C5 0.0219(14) 0.0478(18) 0.0294(14) -0.0063(12) 0.0087(11) 0.0024(12)
C6 0.0377(17) 0.0502(19) 0.0312(15) 0.0148(13) 0.0163(13) 0.0223(14)
C7 0.0409(17) 0.0253(15) 0.0466(17) 0.0089(12) 0.0223(14) 0.0047(13)
C8 0.0236(14) 0.0327(15) 0.0353(15) 0.0085(12) 0.0116(11) 0.0025(12)
C9 0.0452(17) 0.0264(15) 0.0278(14) 0.0027(11) 0.0153(12) 0.0139(13)
C10 0.0215(12) 0.0213(12) 0.0131(10) 0.0013(9) 0.0099(9) 0.0016(10)
C11 0.0200(12) 0.0216(12) 0.0155(11) -0.0023(9) 0.0093(9) -0.0013(10)
C12 0.0213(13) 0.0228(13) 0.0155(11) 0.0000(9) 0.0083(9) 0.0010(10)
C13 0.0193(12) 0.0175(12) 0.0163(11) 0.0046(9) 0.0056(9) 0.0001(9)
C14 0.0249(14) 0.0198(13) 0.0289(13) 0.0066(10) 0.0099(10) 0.0018(11)
C15 0.0212(14) 0.0299(15) 0.0474(17) 0.0177(13) 0.0121(12) 0.0047(12)
C16 0.0207(14) 0.0310(16) 0.0458(17) 0.0190(13) -0.0025(12) -0.0072(12)
C17 0.0375(17) 0.0212(14) 0.0338(15) 0.0036(11) 0.0003(12) -0.0073(12)
C18 0.0295(14) 0.0209(13) 0.0261(13) 0.0003(10) 0.0080(11) 0.0003(11)
C19 0.0171(12) 0.0178(12) 0.0185(11) 0.0001(9) 0.0094(9) -0.0013(9)
C20 0.0203(13) 0.0223(13) 0.0168(11) -0.0023(9) 0.0077(9) -0.0025(10)
C21 0.0223(13) 0.0184(12) 0.0220(12) -0.0063(9) 0.0105(10) -0.0036(10)
C22 0.0191(12) 0.0156(12) 0.0220(12) 0.0007(9) 0.0114(10) -0.0009(9)
C23 0.0190(12) 0.0229(13) 0.0168(11) 0.0000(9) 0.0070(9) -0.0003(10)
C24 0.0202(12) 0.0154(12) 0.0194(11) -0.0052(9) 0.0088(9) -0.0029(9)
C25 0.0298(14) 0.0180(13) 0.0288(13) -0.0005(10) 0.0106(11) 0.0002(11)

loop_
_atom_type_symbol
_atom_type_description
_atom_type_scat_dispersion_real
_atom_type_scat_dispersion_imag
_atom_type_scat_source
C C 0.0033 0.0016 'International Tables Vol C Tables 4.2.6.8 and 6.1.1.4'
H H 0.0000 0.0000 'International Tables Vol C Tables 4.2.6.8 and 6.1.1.4'
O O 0.0106 0.0060 'International Tables Vol C Tables 4.2.6.8 and 6.1.1.4'

loop_
_geom_angle_atom_site_label_1
_geom_angle_atom_site_label_2
_geom_angle_atom_site_label_3
_geom_angle
C1 O1 C9 109.08(17)
C12 O2 C1 109.76(18)
O1 C1 O2 108.77(18)
O1 C1 C10 111.57(18)
O2 C1 C10 104.07(18)
O1 C1 C2 106.57(19)
O2 C1 C2 109.49(18)
C10 C1 C2 116.2(2)
C1 C2 C3 105.02(19)
C1 C2 H2A 110.7
C3 C2 H2A 110.7
C1 C2 H2B 110.7
C3 C2 H2B 110.7
H2A C2 H2B 108.8
C2 C3 C4 110.8(2)
C2 C3 C9 101.83(19)
C4 C3 C9 111.2(2)
C2 C3 C8 109.9(2)
C4 C3 C8 109.7(2)
C9 C3 C8 113.2(2)
C5 C4 C3 112.6(2)
C5 C4 H4A 109.1
C3 C4 H4A 109.1
C5 C4 H4B 109.1
C3 C4 H4B 109.1
H4A C4 H4B 107.8
C4 C5 C6 110.9(2)
C4 C5 H5A 109.5
C6 C5 H5A 109.5
C4 C5 H5B 109.5
C6 C5 H5B 109.5
H5A C5 H5B 108.1
C7 C6 C5 110.9(2)
C7 C6 H6A 109.5
C5 C6 H6A 109.5
C7 C6 H6B 109.5
C5 C6 H6B 109.5
H6A C6 H6B 108.0
C6 C7 C8 111.0(2)
C6 C7 H7A 109.4
C8 C7 H7A 109.4
C6 C7 H7B 109.4
C8 C7 H7B 109.4
H7A C7 H7B 108.0
C7 C8 C3 113.1(2)
C7 C8 H8A 109.0
C3 C8 H8A 109.0
C7 C8 H8B 109.0
C3 C8 H8B 109.0
H8A C8 H8B 107.8
O1 C9 C3 108.7(2)
O1 C9 H9A 110.0
C3 C9 H9A 110.0
O1 C9 H9B 110.0
C3 C9 H9B 110.0
H9A C9 H9B 108.3
C11 C10 C13 129.3(2)
C11 C10 C1 109.4(2)
C13 C10 C1 121.1(2)
C10 C11 C19 131.9(2)
C10 C11 C12 107.8(2)
C19 C11 C12 119.9(2)
O3 C12 O2 121.7(2)
O3 C12 C11 129.4(2)
O2 C12 C11 108.9(2)
C14 C13 C18 118.2(2)
C14 C13 C10 120.1(2)
C18 C13 C10 121.6(2)
C15 C14 C13 121.0(2)
C15 C14 H14 119.5
C13 C14 H14 119.5
C16 C15 C14 120.3(3)
C16 C15 H15 119.8
C14 C15 H15 119.8
C17 C16 C15 119.4(3)
C17 C16 H16 120.3
C15 C16 H16 120.3
C16 C17 C18 120.7(3)
C16 C17 H17 119.6
C18 C17 H17 119.6
C17 C18 C13 120.4(3)
C17 C18 H18 119.8
C13 C18 H18 119.8
C20 C19 C24 118.2(2)
C20 C19 C11 121.4(2)
C24 C19 C11 120.2(2)
C21 C20 C19 120.6(2)
C21 C20 H20 119.7
C19 C20 H20 119.7
C20 C21 C22 121.2(2)
C20 C21 H21 119.4
C22 C21 H21 119.4
C21 C22 C23 118.2(2)
C21 C22 C25 120.6(2)
C23 C22 C25 121.2(2)
C24 C23 C22 121.2(2)
C24 C23 H23 119.4
C22 C23 H23 119.4
C23 C24 C19 120.7(2)
C23 C24 H24 119.7
C19 C24 H24 119.7
C22 C25 H25A 109.5
C22 C25 H25B 109.5
H25A C25 H25B 109.5
C22 C25 H25C 109.5
H25A C25 H25C 109.5
H25B C25 H25C 109.5

loop_
_geom_bond_atom_site_label_1
_geom_bond_atom_site_label_2
_geom_bond_distance
O1 C1 1.397(3)
O1 C9 1.454(3)
O2 C12 1.356(3)
O2 C1 1.454(3)
O3 C12 1.203(3)
C1 C10 1.514(3)
C1 C2 1.517(3)
C2 C3 1.525(3)
C2 H2A 0.9900
C2 H2B 0.9900
C3 C4 1.537(4)
C3 C9 1.538(3)
C3 C8 1.546(4)
C4 C5 1.520(4)
C4 H4A 0.9900
C4 H4B 0.9900
C5 C6 1.521(4)
C5 H5A 0.9900
C5 H5B 0.9900
C6 C7 1.512(4)
C6 H6A 0.9900
C6 H6B 0.9900
C7 C8 1.517(4)
C7 H7A 0.9900
C7 H7B 0.9900
C8 H8A 0.9900
C8 H8B 0.9900
C9 H9A 0.9900
C9 H9B 0.9900
C10 C11 1.340(3)
C10 C13 1.478(3)
C11 C19 1.475(3)
C11 C12 1.491(3)
C13 C14 1.395(3)
C13 C18 1.399(3)
C14 C15 1.384(4)
C14 H14 0.9500
C15 C16 1.383(4)
C15 H15 0.9500
C16 C17 1.382(4)
C16 H16 0.9500
C17 C18 1.386(4)
C17 H17 0.9500
C18 H18 0.9500
C19 C20 1.396(3)
C19 C24 1.401(3)
C20 C21 1.387(3)
C20 H20 0.9500
C21 C22 1.389(3)
C21 H21 0.9500
C22 C23 1.392(3)
C22 C25 1.510(3)
C23 C24 1.381(3)
C23 H23 0.9500
C24 H24 0.9500
C25 H25A 0.9800
C25 H25B 0.9800
C25 H25C 0.9800

loop_
_geom_torsion_atom_site_label_1
_geom_torsion_atom_site_label_2
_geom_torsion_atom_site_label_3
_geom_torsion_atom_site_label_4
_geom_torsion
C9 O1 C1 O2 94.4(2)
C9 O1 C1 C10 -151.4(2)
C9 O1 C1 C2 -23.6(3)
C12 O2 C1 O1 120.25(19)
C12 O2 C1 C10 1.2(2)
C12 O2 C1 C2 -123.7(2)
O1 C1 C2 C3 30.8(2)
O2 C1 C2 C3 -86.7(2)
C10 C1 C2 C3 155.8(2)
C1 C2 C3 C4 93.5(2)
C1 C2 C3 C9 -24.8(3)
C1 C2 C3 C8 -145.0(2)
C2 C3 C4 C5 174.0(2)
C9 C3 C4 C5 -73.5(3)
C8 C3 C4 C5 52.4(3)
C3 C4 C5 C6 -56.0(3)
C4 C5 C6 C7 57.5(3)
C5 C6 C7 C8 -56.9(3)
C6 C7 C8 C3 55.0(3)
C2 C3 C8 C7 -174.1(2)
C4 C3 C8 C7 -52.0(3)
C9 C3 C8 C7 72.8(3)
C1 O1 C9 C3 7.3(3)
C2 C3 C9 O1 11.6(3)
C4 C3 C9 O1 -106.4(3)
C8 C3 C9 O1 129.5(2)
O1 C1 C10 C11 -117.2(2)
O2 C1 C10 C11 0.0(2)
C2 C1 C10 C11 120.4(2)
O1 C1 C10 C13 67.3(3)
O2 C1 C10 C13 -175.61(18)
C2 C1 C10 C13 -55.2(3)
C13 C10 C11 C19 -12.9(4)
C1 C10 C11 C19 172.0(2)
C13 C10 C11 C12 174.1(2)
C1 C10 C11 C12 -1.0(2)
C1 O2 C12 O3 179.9(2)
C1 O2 C12 C11 -1.9(2)
C10 C11 C12 O3 179.9(2)
C19 C11 C12 O3 5.9(4)
C10 C11 C12 O2 1.8(2)
C19 C11 C12 O2 -172.22(19)
C11 C10 C13 C14 -34.8(4)
C1 C10 C13 C14 139.8(2)
C11 C10 C13 C18 147.9(2)
C1 C10 C13 C18 -37.5(3)
C18 C13 C14 C15 -1.0(4)
C10 C13 C14 C15 -178.3(2)
C13 C14 C15 C16 0.0(4)
C14 C15 C16 C17 0.5(4)
C15 C16 C17 C18 0.0(4)
C16 C17 C18 C13 -0.9(4)
C14 C13 C18 C17 1.4(4)
C10 C13 C18 C17 178.7(2)
C10 C11 C19 C20 148.0(3)
C12 C11 C19 C20 -39.7(3)
C10 C11 C19 C24 -37.1(4)
C12 C11 C19 C24 135.3(2)
C24 C19 C20 C21 0.3(3)
C11 C19 C20 C21 175.4(2)
C19 C20 C21 C22 -0.3(4)
C20 C21 C22 C23 -0.3(4)
C20 C21 C22 C25 -179.8(2)
C21 C22 C23 C24 0.8(3)
C25 C22 C23 C24 -179.6(2)
C22 C23 C24 C19 -0.8(4)
C20 C19 C24 C23 0.2(3)
C11 C19 C24 C23 -174.9(2)
